data_4325030
loop_
_publ_author_name
'Victor I. Ovcharenko'
'Sergei V. Fokin'
'Elena Yu. Fursova'
'Olga V. Kuznetsova'
'Eugene V. Tretyakov'
'Galina V. Romanenko'
'Artem S. Bogomyakov'

_publ_section_title
;
 "Jumping Crystals": Oxygen-Evolving Metal-Nitroxide Complexes
;
_journal_name_full 'Inorganic Chemistry'
_journal_page_first 4307
_journal_page_last 4312
_journal_paper_doi 10.1021/ic1022483
_journal_volume 50
_journal_year 2011
_chemical_formula_sum 'C34 H56 Cl4 Cu N8 O8'
_chemical_formula_weight 910.21
_chemical_name_systematic
; 
 ? 
;
_space_group_IT_number 2
_symmetry_cell_setting triclinic
_symmetry_space_group_name_Hall '-P 1'
_symmetry_space_group_name_H-M 'P -1'
_atom_sites_solution_hydrogens geom
_atom_sites_solution_primary direct
_atom_sites_solution_secondary difmap
_audit_creation_method SHELXL-97
_cell_angle_alpha 92.302(2)
_cell_angle_beta 112.182(2)
_cell_angle_gamma 92.859(2)
_cell_formula_units_Z 1
_cell_length_a 9.2351(11)
_cell_length_b 10.8412(13)
_cell_length_c 12.0491(15)
_cell_measurement_reflns_used 1588
_cell_measurement_temperature 298(2)
_cell_measurement_theta_max 20.05
_cell_measurement_theta_min 2.39
_cell_volume 1113.4(2)
_computing_cell_refinement 'Bruker SMART'
_computing_data_collection 'Bruker SMART'
_computing_data_reduction 'Bruker SAINT'
_computing_molecular_graphics 'Bruker SHELXTL'
_computing_publication_material 'Bruker SHELXTL'
_computing_structure_refinement 'SHELXL-97 (Sheldrick, 1997)'
_computing_structure_solution 'SHELXS-97 (Sheldrick, 1990)'
_diffrn_ambient_temperature 298(2)
_diffrn_measured_fraction_theta_full 0.996
_diffrn_measured_fraction_theta_max 0.996
_diffrn_measurement_device_type 'CCD area detector'
_diffrn_measurement_method 'phi and omega scans'
_diffrn_radiation_monochromator graphite
_diffrn_radiation_source 'fine-focus sealed tube'
_diffrn_radiation_type MoK\a
_diffrn_radiation_wavelength 0.71073
_diffrn_reflns_av_R_equivalents 0.0690
_diffrn_reflns_av_sigmaI/netI 0.0875
_diffrn_reflns_limit_h_max 10
_diffrn_reflns_limit_h_min -10
_diffrn_reflns_limit_k_max 12
_diffrn_reflns_limit_k_min -12
_diffrn_reflns_limit_l_max 13
_diffrn_reflns_limit_l_min -13
_diffrn_reflns_number 8713
_diffrn_reflns_theta_full 23.29
_diffrn_reflns_theta_max 23.29
_diffrn_reflns_theta_min 1.83
_exptl_absorpt_coefficient_mu 0.785
_exptl_absorpt_correction_type none
_exptl_crystal_colour dark
_exptl_crystal_density_diffrn 1.357
_exptl_crystal_description prizm
_exptl_crystal_F_000 477
_exptl_crystal_size_max 0.20
_exptl_crystal_size_mid 0.01
_exptl_crystal_size_min 0.02
_refine_diff_density_max 0.524
_refine_diff_density_min -0.379
_refine_diff_density_rms 0.068
_refine_ls_extinction_method none
_refine_ls_goodness_of_fit_ref 0.898
_refine_ls_hydrogen_treatment mixed
_refine_ls_matrix_type full
_refine_ls_number_parameters 335
_refine_ls_number_reflns 3212
_refine_ls_number_restraints 0
_refine_ls_restrained_S_all 0.898
_refine_ls_R_factor_all 0.0724
_refine_ls_R_factor_gt 0.0508
_refine_ls_shift/su_max 0.000
_refine_ls_shift/su_mean 0.000
_refine_ls_structure_factor_coef Fsqd
_refine_ls_weighting_details 'calc w=1/[\s^2^(Fo^2^)+(0.0556P)^2^+0.0000P] where P=(Fo^2^+2Fc^2^)/3'
_refine_ls_weighting_scheme calc
_refine_ls_wR_factor_gt 0.1042
_refine_ls_wR_factor_ref 0.1135
_reflns_number_gt 2324
_reflns_number_total 3212
_reflns_threshold_expression >2sigma(I)
_cod_data_source_file ic1022483_si_001_09.cif
_cod_data_source_block CuL5
_cod_database_code 4325030

loop_
_symmetry_equiv_pos_as_xyz
'x, y, z'
'-x, -y, -z'

loop_
_atom_site_label
_atom_site_type_symbol
_atom_site_fract_x
_atom_site_fract_y
_atom_site_fract_z
_atom_site_U_iso_or_equiv
_atom_site_adp_type
_atom_site_occupancy
_atom_site_symmetry_multiplicity
_atom_site_calc_flag
_atom_site_refinement_flags
Cu Cu 0.0000 0.0000 0.0000 0.0321(2) Uani 1 2 d S
O1A O 0.0439(3) -0.1249(2) 0.1186(2) 0.0371(7) Uani 1 1 d .
O2A O 0.0398(4) 0.0450(3) 0.2238(3) 0.0595(9) Uani 1 1 d .
C1A C 0.0646(4) -0.0663(4) 0.2176(4) 0.0404(10) Uani 1 1 d .
C2A C 0.1256(5) -0.1363(4) 0.3332(4) 0.0465(11) Uani 1 1 d .
C3A C 0.2731(7) -0.0667(6) 0.4214(5) 0.097(2) Uani 1 1 d .
H28A H 0.2498 0.0153 0.4393 0.14(3) Uiso 1 1 calc R
H28B H 0.3512 -0.0617 0.3868 0.11(2) Uiso 1 1 calc R
H28C H 0.3119 -0.1095 0.4940 0.093(18) Uiso 1 1 calc R
C4A C 0.1648(10) -0.2672(5) 0.3070(5) 0.099(2) Uani 1 1 d .
H29A H 0.2000 -0.3098 0.3798 0.094(17) Uiso 1 1 calc R
H29B H 0.2460 -0.2624 0.2755 0.17(4) Uiso 1 1 calc R
H29C H 0.0729 -0.3114 0.2491 0.46(10) Uiso 1 1 calc R
C5A C 0.0009(9) -0.1436(9) 0.3843(7) 0.125(3) Uani 1 1 d .
H37A H -0.0214 -0.0615 0.4029 0.15(3) Uiso 1 1 calc R
H37B H 0.0367 -0.1878 0.4561 0.096(18) Uiso 1 1 calc R
H37C H -0.0924 -0.1861 0.3266 0.19(4) Uiso 1 1 calc R
O1 O 0.6863(3) 0.2431(3) 0.3386(2) 0.0521(8) Uani 1 1 d .
N1 N 0.6873(3) 0.2836(3) 0.2408(3) 0.0381(8) Uani 1 1 d .
C1 C 0.7917(4) 0.3943(4) 0.2395(4) 0.0412(10) Uani 1 1 d .
C2 C 0.7215(8) 0.5058(5) 0.2777(6) 0.0687(16) Uani 1 1 d .
H1AA H 0.733(5) 0.486(4) 0.369(4) 0.080(16) Uiso 1 1 d .
H1AB H 0.612(6) 0.519(4) 0.212(4) 0.086(18) Uiso 1 1 d .
H1AC H 0.786(5) 0.572(4) 0.283(4) 0.066(15) Uiso 1 1 d .
C3 C 0.9559(6) 0.3795(7) 0.3298(6) 0.0678(16) Uani 1 1 d .
H16A H 0.994(6) 0.299(5) 0.320(4) 0.09(2) Uiso 1 1 d .
H16B H 0.957(5) 0.387(5) 0.409(5) 0.085(19) Uiso 1 1 d .
H16C H 1.027(6) 0.441(4) 0.328(4) 0.081(17) Uiso 1 1 d .
C4 C 0.7717(4) 0.3883(3) 0.1056(3) 0.0365(10) Uani 1 1 d .
C5 C 0.7554(7) 0.5115(5) 0.0480(6) 0.0606(14) Uani 1 1 d .
H20A H 0.662(5) 0.557(4) 0.053(3) 0.060(14) Uiso 1 1 d .
H20B H 0.741(5) 0.495(4) -0.033(4) 0.066(16) Uiso 1 1 d .
H20C H 0.847(5) 0.557(5) 0.085(4) 0.084(17) Uiso 1 1 d .
C6 C 0.8948(6) 0.3158(6) 0.0806(6) 0.0573(14) Uani 1 1 d .
H19A H 0.917(5) 0.240(5) 0.126(4) 0.084(18) Uiso 1 1 d .
H19B H 0.990(5) 0.357(4) 0.107(4) 0.063(15) Uiso 1 1 d .
H19C H 0.869(4) 0.307(4) -0.001(4) 0.047(13) Uiso 1 1 d .
N2 N 0.6201(3) 0.3101(3) 0.0488(3) 0.0364(8) Uani 1 1 d .
O2 O 0.5449(3) 0.2979(3) -0.0649(2) 0.0496(8) Uani 1 1 d .
C7 C 0.5866(4) 0.2458(3) 0.1297(3) 0.0331(9) Uani 1 1 d .
C8 C 0.4608(4) 0.1502(3) 0.1045(3) 0.0331(9) Uani 1 1 d .
C9 C 0.3037(5) 0.1525(4) 0.0463(4) 0.0377(10) Uani 1 1 d .
H17A H 0.254(3) 0.210(3) 0.008(3) 0.010(9) Uiso 1 1 d .
N3 N 0.2304(3) 0.0420(3) 0.0513(3) 0.0354(8) Uani 1 1 d .
C10 C 0.3441(4) -0.0273(4) 0.1119(4) 0.0371(10) Uani 1 1 d .
H10A H 0.334(4) -0.108(3) 0.123(3) 0.028(10) Uiso 1 1 d .
N4 N 0.4854(3) 0.0334(3) 0.1458(3) 0.0360(8) Uani 1 1 d .
C11 C 0.6354(6) -0.0183(5) 0.2122(6) 0.0498(13) Uani 1 1 d .
H21A H 0.627(4) -0.099(4) 0.198(3) 0.042(13) Uiso 1 1 d .
H21B H 0.666(5) 0.007(4) 0.291(5) 0.078(18) Uiso 1 1 d .
H21C H 0.701(6) 0.009(5) 0.183(4) 0.08(2) Uiso 1 1 d .
C1X C 1.3503(8) 0.2676(6) 0.3647(6) 0.087(2) Uani 1 1 d .
H24A H 1.260(8) 0.225(7) 0.324(6) 0.16(3) Uiso 1 1 d .
H24B H 1.459(7) 0.241(5) 0.381(5) 0.12(2) Uiso 1 1 d .
Cl1 Cl 1.3551(2) 0.28782(18) 0.51040(16) 0.1171(7) Uani 1 1 d .
Cl2 Cl 1.34095(18) 0.40678(17) 0.29477(19) 0.1166(7) Uani 1 1 d .

loop_
_atom_site_aniso_label
_atom_site_aniso_U_11
_atom_site_aniso_U_22
_atom_site_aniso_U_33
_atom_site_aniso_U_23
_atom_site_aniso_U_13
_atom_site_aniso_U_12
Cu 0.0256(4) 0.0350(4) 0.0334(4) 0.0052(3) 0.0088(3) -0.0016(3)
O1A 0.0354(15) 0.0416(17) 0.0295(15) 0.0038(14) 0.0070(12) 0.0004(12)
O2A 0.081(2) 0.045(2) 0.0530(19) 0.0103(16) 0.0233(17) 0.0167(17)
C1A 0.029(2) 0.045(3) 0.044(3) 0.010(2) 0.010(2) 0.002(2)
C2A 0.049(3) 0.053(3) 0.037(2) 0.015(2) 0.013(2) 0.006(2)
C3A 0.092(5) 0.097(6) 0.061(4) 0.032(4) -0.015(4) -0.018(4)
C4A 0.145(6) 0.066(4) 0.073(4) 0.040(3) 0.022(5) 0.031(4)
C5A 0.116(6) 0.187(9) 0.115(6) 0.108(6) 0.074(6) 0.060(6)
O1 0.0531(18) 0.065(2) 0.0374(17) 0.0069(16) 0.0167(14) -0.0069(15)
N1 0.0346(19) 0.039(2) 0.041(2) 0.0030(17) 0.0157(17) -0.0025(15)
C1 0.034(2) 0.039(3) 0.049(3) -0.002(2) 0.016(2) -0.0095(19)
C2 0.081(4) 0.048(3) 0.088(5) -0.016(3) 0.048(4) -0.008(3)
C3 0.038(3) 0.092(5) 0.058(4) 0.006(4) 0.004(3) -0.017(3)
C4 0.031(2) 0.037(2) 0.042(2) 0.001(2) 0.0155(19) -0.0045(18)
C5 0.062(4) 0.047(3) 0.067(4) 0.010(3) 0.019(3) -0.012(3)
C6 0.043(3) 0.067(4) 0.066(4) -0.004(3) 0.028(3) -0.003(3)
N2 0.0297(18) 0.036(2) 0.040(2) 0.0043(16) 0.0091(16) 0.0015(14)
O2 0.0517(18) 0.0529(19) 0.0368(18) 0.0078(14) 0.0087(15) -0.0033(14)
C7 0.027(2) 0.034(2) 0.036(2) 0.004(2) 0.0095(19) 0.0009(17)
C8 0.031(2) 0.034(2) 0.033(2) 0.0031(19) 0.0115(18) -0.0040(18)
C9 0.035(2) 0.035(3) 0.041(3) 0.015(2) 0.010(2) 0.007(2)
N3 0.0285(17) 0.035(2) 0.0382(19) 0.0096(16) 0.0077(15) 0.0003(16)
C10 0.036(2) 0.027(3) 0.046(3) 0.003(2) 0.014(2) -0.003(2)
N4 0.0254(17) 0.037(2) 0.042(2) 0.0055(16) 0.0086(15) 0.0020(15)
C11 0.034(3) 0.042(3) 0.067(4) 0.003(3) 0.012(3) 0.009(2)
C1X 0.073(5) 0.089(5) 0.110(5) 0.001(4) 0.046(4) 0.014(4)
Cl1 0.1099(13) 0.1370(16) 0.0995(12) -0.0223(11) 0.0355(10) 0.0226(11)
Cl2 0.0735(10) 0.1099(14) 0.1764(18) 0.0298(13) 0.0570(11) 0.0048(9)

loop_
_atom_type_symbol
_atom_type_description
_atom_type_scat_dispersion_real
_atom_type_scat_dispersion_imag
_atom_type_scat_source
C C 0.0033 0.0016 'International Tables Vol C Tables 4.2.6.8 and 6.1.1.4'
H H 0.0000 0.0000 'International Tables Vol C Tables 4.2.6.8 and 6.1.1.4'
N N 0.0061 0.0033 'International Tables Vol C Tables 4.2.6.8 and 6.1.1.4'
O O 0.0106 0.0060 'International Tables Vol C Tables 4.2.6.8 and 6.1.1.4'
Cl Cl 0.1484 0.1585 'International Tables Vol C Tables 4.2.6.8 and 6.1.1.4'
Cu Cu 0.3201 1.2651 'International Tables Vol C Tables 4.2.6.8 and 6.1.1.4'

loop_
_geom_angle_atom_site_label_1
_geom_angle_atom_site_label_2
_geom_angle_atom_site_label_3
_geom_angle
_geom_angle_site_symmetry_1
_geom_angle_site_symmetry_3
O1A Cu O1A 180.0 2 .
O1A Cu N3 89.58(11) 2 2
O1A Cu N3 90.42(11) . 2
O1A Cu N3 90.42(11) 2 .
O1A Cu N3 89.58(11) . .
N3 Cu N3 180.0 2 .
O1A Cu C1A 28.13(12) 2 2
O1A Cu C1A 151.87(12) . 2
N3 Cu C1A 86.14(12) 2 2
N3 Cu C1A 93.86(12) . 2
O1A Cu C1A 151.87(12) 2 .
O1A Cu C1A 28.13(12) . .
N3 Cu C1A 93.86(12) 2 .
N3 Cu C1A 86.14(12) . .
C1A Cu C1A 180.0 2 .
O1A Cu O2A 124.31(10) 2 .
O1A Cu O2A 55.69(10) . .
N3 Cu O2A 93.27(11) 2 .
N3 Cu O2A 86.73(11) . .
C1A Cu O2A 152.34(11) 2 .
C1A Cu O2A 27.66(10) . .
O1A Cu O2A 55.69(10) 2 2
O1A Cu O2A 124.31(10) . 2
N3 Cu O2A 86.73(11) 2 2
N3 Cu O2A 93.27(11) . 2
C1A Cu O2A 27.66(10) 2 2
C1A Cu O2A 152.34(11) . 2
O2A Cu O2A 180.00(3) . 2
C1A O1A Cu 105.5(2) . .
C1A O2A Cu 76.1(2) . .
O2A C1A O1A 122.3(4) . .
O2A C1A C2A 119.5(4) . .
O1A C1A C2A 118.2(4) . .
O2A C1A Cu 76.3(2) . .
O1A C1A Cu 46.35(18) . .
C2A C1A Cu 163.0(3) . .
C5A C2A C3A 110.6(6) . .
C5A C2A C1A 108.4(4) . .
C3A C2A C1A 108.8(4) . .
C5A C2A C4A 109.5(6) . .
C3A C2A C4A 108.7(5) . .
C1A C2A C4A 110.9(4) . .
O1 N1 C7 125.8(3) . .
O1 N1 C1 122.0(3) . .
C7 N1 C1 111.7(3) . .
N1 C1 C3 108.7(4) . .
N1 C1 C2 105.2(3) . .
C3 C1 C2 110.6(5) . .
N1 C1 C4 101.0(3) . .
C3 C1 C4 115.9(4) . .
C2 C1 C4 114.2(4) . .
N2 C4 C5 109.2(3) . .
N2 C4 C6 105.8(3) . .
C5 C4 C6 110.7(4) . .
N2 C4 C1 101.1(3) . .
C5 C4 C1 115.6(4) . .
C6 C4 C1 113.5(4) . .
O2 N2 C7 125.5(3) . .
O2 N2 C4 122.4(3) . .
C7 N2 C4 111.7(3) . .
N2 C7 N1 109.7(3) . .
N2 C7 C8 126.4(3) . .
N1 C7 C8 123.9(4) . .
C9 C8 N4 105.7(3) . .
C9 C8 C7 131.3(4) . .
N4 C8 C7 122.9(3) . .
N3 C9 C8 110.5(4) . .
N3 C9 Cu 31.46(17) . .
C8 C9 Cu 141.4(3) . .
C10 N3 C9 105.2(3) . .
C10 N3 Cu 126.5(3) . .
C9 N3 Cu 127.7(3) . .
N3 C10 N4 111.9(4) . .
N3 C10 Cu 32.62(17) . .
N4 C10 Cu 144.0(3) . .
C10 N4 C8 106.7(3) . .
C10 N4 C11 125.4(4) . .
C8 N4 C11 127.9(4) . .
Cl1 C1X Cl2 112.8(4) . .

loop_
_geom_bond_atom_site_label_1
_geom_bond_atom_site_label_2
_geom_bond_distance
_geom_bond_site_symmetry_2
Cu O1A 1.952(2) 2
Cu O1A 1.952(2) .
Cu N3 2.001(3) 2
Cu N3 2.001(3) .
Cu C1A 2.600(4) 2
Cu C1A 2.600(4) .
Cu O2A 2.602(3) .
Cu O2A 2.602(3) 2
O1A C1A 1.272(5) .
O2A C1A 1.244(5) .
C1A C2A 1.539(5) .
C2A C5A 1.496(7) .
C2A C3A 1.515(6) .
C2A C4A 1.532(7) .
O1 N1 1.277(4) .
N1 C7 1.342(5) .
N1 C1 1.505(5) .
C1 C3 1.517(6) .
C1 C2 1.534(6) .
C1 C4 1.551(5) .
C4 N2 1.503(4) .
C4 C5 1.518(6) .
C4 C6 1.526(6) .
N2 O2 1.278(4) .
N2 C7 1.338(5) .
C7 C8 1.451(5) .
C8 C9 1.354(5) .
C8 N4 1.378(4) .
C9 N3 1.361(5) .
N3 C10 1.321(5) .
C10 N4 1.339(5) .
N4 C11 1.466(5) .
C1X Cl1 1.744(7) .
C1X Cl2 1.748(7) .
